data_7040490
loop_
_publ_author_name
'Li, Chuan-Ti'
'Zhao, Yi-Fan'
'Hu, Huai-Ming'
'Zhao, Hui'
'Wang, Xiaofang'
'Xue, Ganglin'

_publ_section_title
;
 Lanthanide coordination frameworks constructed from
 3,3',4,4'-diphenylsulfonetetracarboxylic and 1,10-phenanthroline:
 synthesis, crystal structures and luminescence properties.
;
_journal_issue 39
_journal_name_full 'Dalton transactions (Cambridge, England : 2003)'
_journal_page_first 15436
_journal_paper_doi 10.1039/c6dt02646j
_journal_volume 45
_journal_year 2016
_chemical_formula_sum 'C56 H38 Eu2 N4 O25 S2'
_chemical_formula_weight 1534.94
_chemical_name_systematic
; 
 ? 
;
_space_group_IT_number 2
_symmetry_cell_setting triclinic
_symmetry_space_group_name_Hall '-P 1'
_symmetry_space_group_name_H-M 'P -1'
_atom_sites_solution_hydrogens geom
_atom_sites_solution_primary direct
_atom_sites_solution_secondary difmap
_audit_creation_method SHELXL-97
_audit_update_record
;
2016-07-01 deposited with the CCDC.
2016-08-25 downloaded from the CCDC.
;
_cell_angle_alpha 108.843(2)
_cell_angle_beta 105.804(2)
_cell_angle_gamma 90.751(2)
_cell_formula_units_Z 1
_cell_length_a 10.6041(15)
_cell_length_b 11.5157(17)
_cell_length_c 12.0048(17)
_cell_measurement_reflns_used 2271
_cell_measurement_temperature 296(2)
_cell_measurement_theta_max 23.85
_cell_measurement_theta_min 2.71
_cell_volume 1326.7(3)
_computing_cell_refinement 'Bruker SAINT'
_computing_data_collection 'Bruker APEX2'
_computing_data_reduction 'Bruker SAINT'
_computing_molecular_graphics 'Bruker SHELXTL'
_computing_publication_material 'Bruker SHELXTL'
_computing_structure_refinement 'SHELXL-97 (Sheldrick, 2008)'
_computing_structure_solution 'SHELXS-97 (Sheldrick, 2008)'
_diffrn_ambient_temperature 296(2)
_diffrn_measured_fraction_theta_full 0.981
_diffrn_measured_fraction_theta_max 0.981
_diffrn_measurement_device_type 'Bruker APEX-II CCD'
_diffrn_measurement_method '\f and \w scans'
_diffrn_radiation_monochromator graphite
_diffrn_radiation_source 'fine-focus sealed tube'
_diffrn_radiation_type MoK\a
_diffrn_radiation_wavelength 0.71073
_diffrn_reflns_av_R_equivalents 0.0279
_diffrn_reflns_av_sigmaI/netI 0.0592
_diffrn_reflns_limit_h_max 12
_diffrn_reflns_limit_h_min -12
_diffrn_reflns_limit_k_max 13
_diffrn_reflns_limit_k_min -13
_diffrn_reflns_limit_l_max 12
_diffrn_reflns_limit_l_min -14
_diffrn_reflns_number 6644
_diffrn_reflns_theta_full 25.05
_diffrn_reflns_theta_max 25.05
_diffrn_reflns_theta_min 1.88
_exptl_absorpt_coefficient_mu 2.519
_exptl_absorpt_correction_T_max 0.778
_exptl_absorpt_correction_T_min 0.671
_exptl_absorpt_correction_type multi-scan
_exptl_absorpt_process_details sadabs
_exptl_crystal_colour yellow
_exptl_crystal_density_diffrn 1.921
_exptl_crystal_density_method 'not measured'
_exptl_crystal_description block
_exptl_crystal_F_000 760
_exptl_crystal_size_max 0.17
_exptl_crystal_size_mid 0.13
_exptl_crystal_size_min 0.09
_refine_diff_density_max 0.629
_refine_diff_density_min -0.829
_refine_diff_density_rms 0.115
_refine_ls_extinction_method none
_refine_ls_goodness_of_fit_ref 1.002
_refine_ls_hydrogen_treatment mixed
_refine_ls_matrix_type full
_refine_ls_number_parameters 419
_refine_ls_number_reflns 4619
_refine_ls_number_restraints 4
_refine_ls_restrained_S_all 1.001
_refine_ls_R_factor_all 0.0392
_refine_ls_R_factor_gt 0.0329
_refine_ls_shift/su_max 0.001
_refine_ls_shift/su_mean 0.000
_refine_ls_structure_factor_coef Fsqd
_refine_ls_weighting_details 'calc w=1/[\s^2^(Fo^2^)+(0.0248P)^2^+0.0000P] where P=(Fo^2^+2Fc^2^)/3'
_refine_ls_weighting_scheme calc
_refine_ls_wR_factor_gt 0.0642
_refine_ls_wR_factor_ref 0.0674
_reflns_number_gt 4075
_reflns_number_total 4619
_reflns_threshold_expression >2sigma(I)
_cod_data_source_file c6dt02646j2.cif
_cod_data_source_block nw2057_0m
_cod_depositor_comments
;
The following automatic conversions were performed:

'_symmetry_cell_setting' value 'Triclinic' changed to 'triclinic'
according to
/usr/data/users/saulius/crontab/automatic-downloads/rss-feeds/RSC/lib/dictionaries/cif_core.dic
dictionary named 'cif_core.dic' version 2.4.2 from 2011-04-26.

Automatic conversion script
Id: cif_fix_values 4268 2015-11-12 08:31:59Z antanas 

 Adding full bibliography for 7040480--7040491.cif.
;
_cod_original_sg_symbol_H-M P-1
_cod_database_code 7040490

loop_
_symmetry_equiv_pos_as_xyz
'x, y, z'
'-x, -y, -z'

loop_
_atom_site_label
_atom_site_type_symbol
_atom_site_fract_x
_atom_site_fract_y
_atom_site_fract_z
_atom_site_U_iso_or_equiv
_atom_site_adp_type
_atom_site_occupancy
_atom_site_symmetry_multiplicity
_atom_site_calc_flag
_atom_site_refinement_flags
Eu1 Eu 0.50478(2) -0.252904(19) 0.46394(2) 0.01678(8) Uani 1 1 d .
S1 S 1.01335(11) 0.20016(11) 1.17912(10) 0.0234(3) Uani 1 1 d .
N1 N 0.5900(4) -0.1942(3) 0.3021(3) 0.0274(9) Uani 1 1 d .
N2 N 0.3763(4) -0.3629(3) 0.2305(3) 0.0232(9) Uani 1 1 d .
O1 O 0.6361(3) -0.0757(3) 0.6049(3) 0.0314(8) Uani 1 1 d .
O2 O 0.6354(3) 0.1145(3) 0.5972(3) 0.0288(8) Uani 1 1 d .
O3 O 0.9190(3) 0.1081(3) 0.6272(3) 0.0320(8) Uani 1 1 d .
H3 H 0.9561 0.1326 0.5860 0.048 Uiso 1 1 calc R
O4 O 0.9942(4) 0.2965(3) 0.7642(3) 0.0480(11) Uani 1 1 d .
O5 O 0.7443(3) 0.6900(3) 1.4851(3) 0.0311(8) Uani 1 1 d .
O6 O 0.5804(3) 0.5429(3) 1.3820(3) 0.0267(7) Uani 1 1 d .
O7 O 0.6669(3) 0.3938(3) 1.5357(3) 0.0268(7) Uani 1 1 d .
O8 O 0.6437(3) 0.2076(3) 1.4002(3) 0.0344(8) Uani 1 1 d .
O9 O 1.1376(3) 0.2561(3) 1.1830(3) 0.0320(8) Uani 1 1 d .
O10 O 1.0086(3) 0.0921(3) 1.2139(3) 0.0336(8) Uani 1 1 d .
C1 C 0.6903(5) -0.1093(4) 0.3344(5) 0.0343(12) Uani 1 1 d .
H1 H 0.7246 -0.0627 0.4173 0.041 Uiso 1 1 calc R
C2 C 0.7480(5) -0.0854(5) 0.2515(6) 0.0429(14) Uani 1 1 d .
H2 H 0.8202 -0.0260 0.2796 0.052 Uiso 1 1 calc R
C3 C 0.6980(6) -0.1493(5) 0.1300(6) 0.0471(15) Uani 1 1 d .
H3A H 0.7368 -0.1357 0.0739 0.057 Uiso 1 1 calc R
C4 C 0.5872(5) -0.2361(5) 0.0894(5) 0.0395(13) Uani 1 1 d .
C5 C 0.5234(6) -0.3045(6) -0.0385(5) 0.0544(17) Uani 1 1 d .
H5 H 0.5584 -0.2938 -0.0981 0.065 Uiso 1 1 calc R
C6 C 0.4148(7) -0.3829(6) -0.0733(5) 0.0556(17) Uani 1 1 d .
H6 H 0.3741 -0.4236 -0.1567 0.067 Uiso 1 1 calc R
C7 C 0.3603(6) -0.4056(5) 0.0141(5) 0.0402(14) Uani 1 1 d .
C8 C 0.2456(6) -0.4875(5) -0.0171(5) 0.0494(16) Uani 1 1 d .
H8 H 0.2019 -0.5304 -0.0994 0.059 Uiso 1 1 calc R
C9 C 0.1994(5) -0.5037(5) 0.0709(5) 0.0434(14) Uani 1 1 d .
H9 H 0.1226 -0.5558 0.0501 0.052 Uiso 1 1 calc R
C10 C 0.2678(5) -0.4415(4) 0.1937(5) 0.0331(12) Uani 1 1 d .
H10 H 0.2360 -0.4557 0.2537 0.040 Uiso 1 1 calc R
C11 C 0.4212(4) -0.3443(4) 0.1417(4) 0.0249(11) Uani 1 1 d .
C12 C 0.5352(5) -0.2567(4) 0.1784(4) 0.0258(11) Uani 1 1 d .
C13 C 0.6689(4) 0.0382(4) 0.6503(4) 0.0199(10) Uani 1 1 d .
C14 C 0.7564(4) 0.0838(4) 0.7823(4) 0.0198(10) Uani 1 1 d .
C15 C 0.7149(5) 0.0519(4) 0.8688(4) 0.0287(11) Uani 1 1 d .
H15 H 0.6350 0.0032 0.8445 0.034 Uiso 1 1 calc R
C16 C 0.7892(5) 0.0905(4) 0.9908(4) 0.0294(11) Uani 1 1 d .
H16 H 0.7596 0.0690 1.0484 0.035 Uiso 1 1 calc R
C17 C 0.9091(4) 0.1622(4) 1.0258(4) 0.0201(10) Uani 1 1 d .
C18 C 0.9513(4) 0.1972(4) 0.9418(4) 0.0213(10) Uani 1 1 d .
H18 H 1.0309 0.2466 0.9670 0.026 Uiso 1 1 calc R
C19 C 0.8755(4) 0.1591(4) 0.8187(4) 0.0195(10) Uani 1 1 d .
C20 C 0.9338(4) 0.1960(4) 0.7336(4) 0.0250(11) Uani 1 1 d .
C21 C 0.7012(5) 0.5780(4) 1.4244(4) 0.0217(10) Uani 1 1 d .
C22 C 0.7963(4) 0.4872(4) 1.3892(4) 0.0190(10) Uani 1 1 d .
C23 C 0.8928(4) 0.5231(4) 1.3454(4) 0.0248(11) Uani 1 1 d .
H23 H 0.9103 0.6061 1.3569 0.030 Uiso 1 1 calc R
C24 C 0.9641(4) 0.4376(4) 1.2848(4) 0.0257(11) Uani 1 1 d .
H24 H 1.0287 0.4625 1.2555 0.031 Uiso 1 1 calc R
C25 C 0.9368(4) 0.3137(4) 1.2688(4) 0.0218(10) Uani 1 1 d .
C26 C 0.8464(4) 0.2781(4) 1.3191(4) 0.0215(10) Uani 1 1 d .
H26 H 0.8320 0.1955 1.3110 0.026 Uiso 1 1 calc R
C27 C 0.7777(4) 0.3635(4) 1.3809(4) 0.0205(10) Uani 1 1 d .
C28 C 0.6905(4) 0.3183(4) 1.4429(4) 0.0243(10) Uani 1 1 d .
O11 O 0.5915(3) -0.3223(3) 0.6473(3) 0.0319(8) Uani 1 1 d D
H11A H 0.563(5) -0.393(3) 0.643(5) 0.038 Uiso 1 1 d D
H11B H 0.669(2) -0.297(4) 0.693(4) 0.038 Uiso 1 1 d D
O12 O 0.0422(3) 0.1515(3) 0.4834(3) 0.0358(9) Uani 1 1 d D
H12A H 0.103(4) 0.210(3) 0.508(5) 0.043 Uiso 1 1 d D
H12B H 0.048(5) 0.088(3) 0.428(4) 0.043 Uiso 1 1 d D
O13 O 0.444(3) 0.910(3) 0.860(3) 0.393(18) Uani 0.50 1 d P

loop_
_atom_site_aniso_label
_atom_site_aniso_U_11
_atom_site_aniso_U_22
_atom_site_aniso_U_33
_atom_site_aniso_U_23
_atom_site_aniso_U_13
_atom_site_aniso_U_12
Eu1 0.01898(13) 0.01379(12) 0.01680(13) 0.00480(9) 0.00454(9) -0.00012(8)
S1 0.0241(6) 0.0276(6) 0.0171(6) 0.0052(5) 0.0066(5) 0.0082(5)
N1 0.025(2) 0.026(2) 0.026(2) 0.0054(18) 0.0030(18) -0.0021(17)
N2 0.027(2) 0.021(2) 0.019(2) 0.0053(17) 0.0032(17) -0.0005(17)
O1 0.040(2) 0.0164(17) 0.0267(19) 0.0022(15) -0.0012(16) -0.0053(15)
O2 0.0318(19) 0.0261(18) 0.0276(19) 0.0128(16) 0.0030(15) 0.0062(15)
O3 0.043(2) 0.0299(19) 0.0235(18) 0.0044(16) 0.0165(16) -0.0052(16)
O4 0.072(3) 0.035(2) 0.036(2) 0.0042(18) 0.025(2) -0.019(2)
O5 0.0307(19) 0.0158(17) 0.044(2) 0.0028(16) 0.0149(16) 0.0014(14)
O6 0.0230(18) 0.0249(17) 0.0288(19) 0.0062(15) 0.0054(15) 0.0038(14)
O7 0.0268(18) 0.0295(18) 0.0247(18) 0.0064(15) 0.0120(15) 0.0018(15)
O8 0.043(2) 0.0206(18) 0.048(2) 0.0102(17) 0.0276(18) 0.0028(16)
O9 0.0197(17) 0.048(2) 0.0222(18) 0.0037(16) 0.0060(14) 0.0034(15)
O10 0.050(2) 0.0317(19) 0.0247(18) 0.0143(16) 0.0139(16) 0.0222(17)
C1 0.030(3) 0.032(3) 0.045(3) 0.018(3) 0.011(2) 0.000(2)
C2 0.034(3) 0.041(3) 0.061(4) 0.026(3) 0.015(3) -0.003(3)
C3 0.053(4) 0.050(4) 0.063(4) 0.033(3) 0.037(3) 0.010(3)
C4 0.046(3) 0.041(3) 0.042(3) 0.020(3) 0.023(3) 0.011(3)
C5 0.076(5) 0.074(4) 0.024(3) 0.022(3) 0.025(3) 0.008(4)
C6 0.075(5) 0.066(4) 0.020(3) 0.009(3) 0.012(3) 0.003(4)
C7 0.057(4) 0.035(3) 0.024(3) 0.007(2) 0.007(3) 0.006(3)
C8 0.060(4) 0.041(3) 0.028(3) 0.002(3) -0.007(3) -0.004(3)
C9 0.046(3) 0.031(3) 0.031(3) -0.001(3) -0.008(3) -0.015(3)
C10 0.037(3) 0.023(3) 0.030(3) 0.005(2) 0.000(2) -0.004(2)
C11 0.029(3) 0.022(2) 0.020(2) 0.004(2) 0.004(2) 0.006(2)
C12 0.031(3) 0.027(3) 0.023(3) 0.013(2) 0.007(2) 0.007(2)
C13 0.017(2) 0.020(2) 0.023(2) 0.006(2) 0.0064(19) 0.0016(19)
C14 0.016(2) 0.015(2) 0.027(3) 0.006(2) 0.0044(19) 0.0043(18)
C15 0.023(3) 0.029(3) 0.033(3) 0.010(2) 0.008(2) -0.003(2)
C16 0.036(3) 0.035(3) 0.020(3) 0.011(2) 0.011(2) -0.003(2)
C17 0.024(2) 0.019(2) 0.015(2) 0.0043(19) 0.0049(19) 0.0031(19)
C18 0.016(2) 0.021(2) 0.023(2) 0.004(2) 0.0037(19) -0.0021(19)
C19 0.023(2) 0.014(2) 0.023(2) 0.0061(19) 0.009(2) 0.0034(18)
C20 0.027(3) 0.023(3) 0.023(3) 0.006(2) 0.007(2) 0.000(2)
C21 0.030(3) 0.024(3) 0.018(2) 0.013(2) 0.010(2) 0.008(2)
C22 0.018(2) 0.022(2) 0.013(2) 0.0041(19) 0.0004(18) 0.0030(19)
C23 0.026(3) 0.019(2) 0.031(3) 0.007(2) 0.013(2) -0.001(2)
C24 0.021(2) 0.026(3) 0.031(3) 0.009(2) 0.011(2) -0.001(2)
C25 0.022(2) 0.025(2) 0.019(2) 0.008(2) 0.0068(19) 0.008(2)
C26 0.027(3) 0.019(2) 0.021(2) 0.011(2) 0.007(2) 0.0035(19)
C27 0.020(2) 0.022(2) 0.021(2) 0.008(2) 0.0080(19) 0.0053(19)
C28 0.021(2) 0.024(3) 0.029(3) 0.010(2) 0.006(2) 0.003(2)
O11 0.032(2) 0.032(2) 0.029(2) 0.0148(18) -0.0011(16) -0.0053(17)
O12 0.038(2) 0.038(2) 0.027(2) 0.0044(18) 0.0121(18) -0.0054(18)
O13 0.29(3) 0.45(5) 0.43(4) 0.17(4) 0.06(3) -0.04(3)

loop_
_atom_type_symbol
_atom_type_description
_atom_type_scat_dispersion_real
_atom_type_scat_dispersion_imag
_atom_type_scat_source
C C 0.0033 0.0016 'International Tables Vol C Tables 4.2.6.8 and 6.1.1.4'
H H 0.0000 0.0000 'International Tables Vol C Tables 4.2.6.8 and 6.1.1.4'
Eu Eu -0.1578 3.6682 'International Tables Vol C Tables 4.2.6.8 and 6.1.1.4'
N N 0.0061 0.0033 'International Tables Vol C Tables 4.2.6.8 and 6.1.1.4'
O O 0.0106 0.0060 'International Tables Vol C Tables 4.2.6.8 and 6.1.1.4'
S S 0.1246 0.1234 'International Tables Vol C Tables 4.2.6.8 and 6.1.1.4'

loop_
_geom_angle_atom_site_label_1
_geom_angle_atom_site_label_2
_geom_angle_atom_site_label_3
_geom_angle
_geom_angle_site_symmetry_1
_geom_angle_site_symmetry_3
O1 Eu1 O2 84.46(11) . 2_656
O1 Eu1 O7 135.94(11) . 2_657
O2 Eu1 O7 96.30(11) 2_656 2_657
O1 Eu1 O6 126.17(11) . 1_544
O2 Eu1 O6 141.85(10) 2_656 1_544
O7 Eu1 O6 77.37(10) 2_657 1_544
O1 Eu1 O8 85.94(11) . 2_657
O2 Eu1 O8 73.72(11) 2_656 2_657
O7 Eu1 O8 52.86(10) 2_657 2_657
O6 Eu1 O8 124.61(10) 1_544 2_657
O1 Eu1 O11 79.26(11) . .
O2 Eu1 O11 139.92(11) 2_656 .
O7 Eu1 O11 72.16(11) 2_657 .
O6 Eu1 O11 74.50(11) 1_544 .
O8 Eu1 O11 68.83(12) 2_657 .
O1 Eu1 O5 75.65(10) . 1_544
O2 Eu1 O5 141.19(11) 2_656 1_544
O7 Eu1 O5 121.17(10) 2_657 1_544
O6 Eu1 O5 51.20(9) 1_544 1_544
O8 Eu1 O5 135.90(11) 2_657 1_544
O11 Eu1 O5 68.54(11) . 1_544
O1 Eu1 N1 84.83(11) . .
O2 Eu1 N1 73.84(11) 2_656 .
O7 Eu1 N1 137.82(11) 2_657 .
O6 Eu1 N1 85.81(11) 1_544 .
O8 Eu1 N1 146.95(11) 2_657 .
O11 Eu1 N1 139.48(12) . .
O5 Eu1 N1 71.49(11) 1_544 .
O1 Eu1 N2 144.13(11) . .
O2 Eu1 N2 73.00(11) 2_656 .
O7 Eu1 N2 75.34(11) 2_657 .
O6 Eu1 N2 68.99(11) 1_544 .
O8 Eu1 N2 112.88(11) 2_657 .
O11 Eu1 N2 135.25(11) . .
O5 Eu1 N2 105.00(11) 1_544 .
N1 Eu1 N2 62.52(11) . .
O1 Eu1 C28 110.28(12) . 2_657
O2 Eu1 C28 86.78(12) 2_656 2_657
O7 Eu1 C28 26.67(11) 2_657 2_657
O6 Eu1 C28 100.24(12) 1_544 2_657
O8 Eu1 C28 26.43(11) 2_657 2_657
O11 Eu1 C28 65.55(12) . 2_657
O5 Eu1 C28 131.23(12) 1_544 2_657
N1 Eu1 C28 154.38(13) . 2_657
N2 Eu1 C28 96.20(12) . 2_657
O1 Eu1 C21 101.13(12) . 1_544
O2 Eu1 C21 150.53(11) 2_656 1_544
O7 Eu1 C21 99.18(11) 2_657 1_544
O6 Eu1 C21 25.35(11) 1_544 1_544
O8 Eu1 C21 135.14(12) 2_657 1_544
O11 Eu1 C21 69.19(12) . 1_544
O5 Eu1 C21 25.85(11) 1_544 1_544
N1 Eu1 C21 77.85(12) . 1_544
N2 Eu1 C21 86.86(12) . 1_544
C28 Eu1 C21 117.26(13) 2_657 1_544
O10 S1 O9 120.2(2) . .
O10 S1 C25 108.0(2) . .
O9 S1 C25 108.6(2) . .
O10 S1 C17 107.5(2) . .
O9 S1 C17 106.8(2) . .
C25 S1 C17 104.7(2) . .
C1 N1 C12 117.2(4) . .
C1 N1 Eu1 122.3(3) . .
C12 N1 Eu1 120.4(3) . .
C10 N2 C11 117.1(4) . .
C10 N2 Eu1 122.4(3) . .
C11 N2 Eu1 120.5(3) . .
C13 O1 Eu1 154.1(3) . .
C13 O2 Eu1 154.0(3) . 2_656
C20 O3 H3 109.5 . .
C21 O5 Eu1 90.5(3) . 1_566
C21 O6 Eu1 96.6(3) . 1_566
C28 O7 Eu1 93.7(3) . 2_657
C28 O8 Eu1 90.3(3) . 2_657
N1 C1 C2 123.9(5) . .
N1 C1 H1 118.1 . .
C2 C1 H1 118.1 . .
C3 C2 C1 119.4(5) . .
C3 C2 H2 120.3 . .
C1 C2 H2 120.3 . .
C2 C3 C4 119.4(5) . .
C2 C3 H3A 120.3 . .
C4 C3 H3A 120.3 . .
C3 C4 C12 118.1(5) . .
C3 C4 C5 123.4(5) . .
C12 C4 C5 118.5(5) . .
C6 C5 C4 121.3(5) . .
C6 C5 H5 119.4 . .
C4 C5 H5 119.4 . .
C5 C6 C7 121.5(5) . .
C5 C6 H6 119.3 . .
C7 C6 H6 119.3 . .
C8 C7 C6 124.0(5) . .
C8 C7 C11 116.0(5) . .
C6 C7 C11 120.0(5) . .
C9 C8 C7 120.6(5) . .
C9 C8 H8 119.7 . .
C7 C8 H8 119.7 . .
C8 C9 C10 119.1(5) . .
C8 C9 H9 120.4 . .
C10 C9 H9 120.4 . .
N2 C10 C9 123.8(5) . .
N2 C10 H10 118.1 . .
C9 C10 H10 118.1 . .
N2 C11 C7 123.3(4) . .
N2 C11 C12 118.4(4) . .
C7 C11 C12 118.3(4) . .
N1 C12 C4 121.8(4) . .
N1 C12 C11 117.7(4) . .
C4 C12 C11 120.5(4) . .
O2 C13 O1 125.9(4) . .
O2 C13 C14 119.0(4) . .
O1 C13 C14 115.1(4) . .
C15 C14 C19 119.6(4) . .
C15 C14 C13 118.3(4) . .
C19 C14 C13 122.0(4) . .
C14 C15 C16 121.5(4) . .
C14 C15 H15 119.2 . .
C16 C15 H15 119.2 . .
C15 C16 C17 118.7(4) . .
C15 C16 H16 120.7 . .
C17 C16 H16 120.7 . .
C18 C17 C16 120.9(4) . .
C18 C17 S1 119.8(3) . .
C16 C17 S1 119.2(3) . .
C17 C18 C19 120.4(4) . .
C17 C18 H18 119.8 . .
C19 C18 H18 119.8 . .
C18 C19 C14 118.9(4) . .
C18 C19 C20 116.2(4) . .
C14 C19 C20 124.8(4) . .
O4 C20 O3 124.2(4) . .
O4 C20 C19 121.7(4) . .
O3 C20 C19 114.0(4) . .
O6 C21 O5 121.7(4) . .
O6 C21 C22 118.6(4) . .
O5 C21 C22 119.3(4) . .
O6 C21 Eu1 58.0(2) . 1_566
O5 C21 Eu1 63.7(2) . 1_566
C22 C21 Eu1 173.8(3) . 1_566
C23 C22 C27 119.1(4) . .
C23 C22 C21 117.8(4) . .
C27 C22 C21 122.3(4) . .
C22 C23 C24 121.4(4) . .
C22 C23 H23 119.3 . .
C24 C23 H23 119.3 . .
C23 C24 C25 118.4(4) . .
C23 C24 H24 120.8 . .
C25 C24 H24 120.8 . .
C26 C25 C24 120.5(4) . .
C26 C25 S1 119.5(3) . .
C24 C25 S1 119.9(3) . .
C27 C26 C25 120.6(4) . .
C27 C26 H26 119.7 . .
C25 C26 H26 119.7 . .
C26 C27 C22 119.6(4) . .
C26 C27 C28 116.9(4) . .
C22 C27 C28 123.4(4) . .
O8 C28 O7 122.0(4) . .
O8 C28 C27 118.9(4) . .
O7 C28 C27 119.0(4) . .
O8 C28 Eu1 63.3(2) . 2_657
O7 C28 Eu1 59.6(2) . 2_657
C27 C28 Eu1 170.3(3) . 2_657
Eu1 O11 H11A 118(4) . .
Eu1 O11 H11B 120(4) . .
H11A O11 H11B 115(5) . .
H12A O12 H12B 117(5) . .

loop_
_geom_bond_atom_site_label_1
_geom_bond_atom_site_label_2
_geom_bond_distance
_geom_bond_site_symmetry_2
Eu1 O1 2.320(3) .
Eu1 O2 2.348(3) 2_656
Eu1 O7 2.425(3) 2_657
Eu1 O6 2.475(3) 1_544
Eu1 O8 2.506(3) 2_657
Eu1 O11 2.527(3) .
Eu1 O5 2.597(3) 1_544
Eu1 N1 2.615(4) .
Eu1 N2 2.626(4) .
Eu1 C28 2.805(4) 2_657
Eu1 C21 2.898(4) 1_544
S1 O10 1.440(3) .
S1 O9 1.441(3) .
S1 C25 1.768(4) .
S1 C17 1.778(4) .
N1 C1 1.319(6) .
N1 C12 1.375(5) .
N2 C10 1.332(5) .
N2 C11 1.353(6) .
O1 C13 1.249(5) .
O2 C13 1.245(5) .
O2 Eu1 2.348(3) 2_656
O3 C20 1.316(5) .
O3 H3 0.8200 .
O4 C20 1.209(5) .
O5 C21 1.264(5) .
O5 Eu1 2.597(3) 1_566
O6 C21 1.249(5) .
O6 Eu1 2.475(3) 1_566
O7 C28 1.262(5) .
O7 Eu1 2.425(3) 2_657
O8 C28 1.248(5) .
O8 Eu1 2.506(3) 2_657
C1 C2 1.394(7) .
C1 H1 0.9300 .
C2 C3 1.351(7) .
C2 H2 0.9300 .
C3 C4 1.399(7) .
C3 H3A 0.9300 .
C4 C12 1.408(7) .
C4 C5 1.441(7) .
C5 C6 1.335(8) .
C5 H5 0.9300 .
C6 C7 1.416(8) .
C6 H6 0.9300 .
C7 C8 1.415(7) .
C7 C11 1.419(6) .
C8 C9 1.341(8) .
C8 H8 0.9300 .
C9 C10 1.391(6) .
C9 H9 0.9300 .
C10 H10 0.9300 .
C11 C12 1.437(6) .
C13 C14 1.516(6) .
C14 C15 1.378(6) .
C14 C19 1.401(6) .
C15 C16 1.380(6) .
C15 H15 0.9300 .
C16 C17 1.390(6) .
C16 H16 0.9300 .
C17 C18 1.372(6) .
C18 C19 1.395(6) .
C18 H18 0.9300 .
C19 C20 1.491(6) .
C21 C22 1.504(6) .
C21 Eu1 2.898(4) 1_566
C22 C23 1.384(6) .
C22 C27 1.403(6) .
C23 C24 1.388(6) .
C23 H23 0.9300 .
C24 C25 1.392(6) .
C24 H24 0.9300 .
C25 C26 1.384(6) .
C26 C27 1.375(6) .
C26 H26 0.9300 .
C27 C28 1.515(6) .
C28 Eu1 2.805(4) 2_657
O11 H11A 0.839(19) .
O11 H11B 0.843(19) .
O12 H12A 0.845(19) .
O12 H12B 0.831(19) .

loop_
_geom_torsion_atom_site_label_1
_geom_torsion_atom_site_label_2
_geom_torsion_atom_site_label_3
_geom_torsion_atom_site_label_4
_geom_torsion
_geom_torsion_site_symmetry_1
_geom_torsion_site_symmetry_4
O1 Eu1 N1 C1 12.8(4) . .
O2 Eu1 N1 C1 98.5(4) 2_656 .
O7 Eu1 N1 C1 179.9(3) 2_657 .
O6 Eu1 N1 C1 -114.2(4) 1_544 .
O8 Eu1 N1 C1 87.1(4) 2_657 .
O11 Eu1 N1 C1 -54.0(4) . .
O5 Eu1 N1 C1 -63.8(3) 1_544 .
N2 Eu1 N1 C1 177.4(4) . .
C28 Eu1 N1 C1 140.8(4) 2_657 .
C21 Eu1 N1 C1 -89.8(4) 1_544 .
O1 Eu1 N1 C12 -170.8(3) . .
O2 Eu1 N1 C12 -85.1(3) 2_656 .
O7 Eu1 N1 C12 -3.7(4) 2_657 .
O6 Eu1 N1 C12 62.2(3) 1_544 .
O8 Eu1 N1 C12 -96.5(4) 2_657 .
O11 Eu1 N1 C12 122.4(3) . .
O5 Eu1 N1 C12 112.6(3) 1_544 .
N2 Eu1 N1 C12 -6.2(3) . .
C28 Eu1 N1 C12 -42.8(5) 2_657 .
C21 Eu1 N1 C12 86.6(3) 1_544 .
O1 Eu1 N2 C10 -150.0(3) . .
O2 Eu1 N2 C10 -96.5(4) 2_656 .
O7 Eu1 N2 C10 4.9(3) 2_657 .
O6 Eu1 N2 C10 86.8(3) 1_544 .
O8 Eu1 N2 C10 -33.1(4) 2_657 .
O11 Eu1 N2 C10 49.4(4) . .
O5 Eu1 N2 C10 123.8(3) 1_544 .
N1 Eu1 N2 C10 -176.8(4) . .
C28 Eu1 N2 C10 -11.8(4) 2_657 .
C21 Eu1 N2 C10 105.3(3) 1_544 .
O1 Eu1 N2 C11 32.1(4) . .
O2 Eu1 N2 C11 85.6(3) 2_656 .
O7 Eu1 N2 C11 -173.0(3) 2_657 .
O6 Eu1 N2 C11 -91.1(3) 1_544 .
O8 Eu1 N2 C11 149.0(3) 2_657 .
O11 Eu1 N2 C11 -128.5(3) . .
O5 Eu1 N2 C11 -54.1(3) 1_544 .
N1 Eu1 N2 C11 5.3(3) . .
C28 Eu1 N2 C11 170.3(3) 2_657 .
C21 Eu1 N2 C11 -72.6(3) 1_544 .
O2 Eu1 O1 C13 -9.7(7) 2_656 .
O7 Eu1 O1 C13 -103.1(7) 2_657 .
O6 Eu1 O1 C13 145.4(7) 1_544 .
O8 Eu1 O1 C13 -83.8(7) 2_657 .
O11 Eu1 O1 C13 -153.0(7) . .
O5 Eu1 O1 C13 136.7(7) 1_544 .
N1 Eu1 O1 C13 64.5(7) . .
N2 Eu1 O1 C13 40.8(8) . .
C28 Eu1 O1 C13 -94.2(7) 2_657 .
C21 Eu1 O1 C13 141.0(7) 1_544 .
C12 N1 C1 C2 -4.1(7) . .
Eu1 N1 C1 C2 172.4(4) . .
N1 C1 C2 C3 1.8(8) . .
C1 C2 C3 C4 1.6(8) . .
C2 C3 C4 C12 -2.5(8) . .
C2 C3 C4 C5 177.1(6) . .
C3 C4 C5 C6 -177.4(6) . .
C12 C4 C5 C6 2.1(9) . .
C4 C5 C6 C7 -2.2(10) . .
C5 C6 C7 C8 179.9(6) . .
C5 C6 C7 C11 -0.1(9) . .
C6 C7 C8 C9 -179.7(6) . .
C11 C7 C8 C9 0.3(8) . .
C7 C8 C9 C10 -1.8(9) . .
C11 N2 C10 C9 -0.4(7) . .
Eu1 N2 C10 C9 -178.3(4) . .
C8 C9 C10 N2 1.9(8) . .
C10 N2 C11 C7 -1.3(7) . .
Eu1 N2 C11 C7 176.7(4) . .
C10 N2 C11 C12 177.8(4) . .
Eu1 N2 C11 C12 -4.2(5) . .
C8 C7 C11 N2 1.3(7) . .
C6 C7 C11 N2 -178.7(5) . .
C8 C7 C11 C12 -177.8(4) . .
C6 C7 C11 C12 2.2(7) . .
C1 N1 C12 C4 3.1(7) . .
Eu1 N1 C12 C4 -173.5(4) . .
C1 N1 C12 C11 -176.5(4) . .
Eu1 N1 C12 C11 6.9(5) . .
C3 C4 C12 N1 0.1(7) . .
C5 C4 C12 N1 -179.4(5) . .
C3 C4 C12 C11 179.7(5) . .
C5 C4 C12 C11 0.1(7) . .
N2 C11 C12 N1 -1.8(6) . .
C7 C11 C12 N1 177.3(4) . .
N2 C11 C12 C4 178.7(4) . .
C7 C11 C12 C4 -2.2(7) . .
Eu1 O2 C13 O1 88.1(8) 2_656 .
Eu1 O2 C13 C14 -91.3(7) 2_656 .
Eu1 O1 C13 O2 -19.4(10) . .
Eu1 O1 C13 C14 160.1(5) . .
O2 C13 C14 C15 126.0(5) . .
O1 C13 C14 C15 -53.5(5) . .
O2 C13 C14 C19 -52.4(6) . .
O1 C13 C14 C19 128.0(4) . .
C19 C14 C15 C16 -1.3(7) . .
C13 C14 C15 C16 -179.7(4) . .
C14 C15 C16 C17 -0.6(7) . .
C15 C16 C17 C18 1.9(7) . .
C15 C16 C17 S1 -174.0(4) . .
O10 S1 C17 C18 -135.6(4) . .
O9 S1 C17 C18 -5.3(4) . .
C25 S1 C17 C18 109.8(4) . .
O10 S1 C17 C16 40.3(4) . .
O9 S1 C17 C16 170.6(4) . .
C25 S1 C17 C16 -74.3(4) . .
C16 C17 C18 C19 -1.3(7) . .
S1 C17 C18 C19 174.6(3) . .
C17 C18 C19 C14 -0.6(6) . .
C17 C18 C19 C20 -176.5(4) . .
C15 C14 C19 C18 1.9(6) . .
C13 C14 C19 C18 -179.7(4) . .
C15 C14 C19 C20 177.4(4) . .
C13 C14 C19 C20 -4.2(7) . .
C18 C19 C20 O4 -39.3(7) . .
C14 C19 C20 O4 145.0(5) . .
C18 C19 C20 O3 137.4(4) . .
C14 C19 C20 O3 -38.2(6) . .
Eu1 O6 C21 O5 -1.3(5) 1_566 .
Eu1 O6 C21 C22 -174.0(3) 1_566 .
Eu1 O5 C21 O6 1.2(4) 1_566 .
Eu1 O5 C21 C22 173.9(3) 1_566 .
O6 C21 C22 C23 129.5(5) . .
O5 C21 C22 C23 -43.4(6) . .
Eu1 C21 C22 C23 74(3) 1_566 .
O6 C21 C22 C27 -40.2(6) . .
O5 C21 C22 C27 146.9(4) . .
Eu1 C21 C22 C27 -96(3) 1_566 .
C27 C22 C23 C24 5.2(7) . .
C21 C22 C23 C24 -164.8(4) . .
C22 C23 C24 C25 -0.2(7) . .
C23 C24 C25 C26 -4.0(7) . .
C23 C24 C25 S1 173.8(4) . .
O10 S1 C25 C26 -23.3(4) . .
O9 S1 C25 C26 -155.2(4) . .
C17 S1 C25 C26 90.9(4) . .
O10 S1 C25 C24 158.9(4) . .
O9 S1 C25 C24 27.0(4) . .
C17 S1 C25 C24 -86.8(4) . .
C24 C25 C26 C27 3.0(7) . .
S1 C25 C26 C27 -174.8(3) . .
C25 C26 C27 C22 2.2(7) . .
C25 C26 C27 C28 -174.5(4) . .
C23 C22 C27 C26 -6.2(6) . .
C21 C22 C27 C26 163.4(4) . .
C23 C22 C27 C28 170.2(4) . .
C21 C22 C27 C28 -20.2(7) . .
Eu1 O8 C28 O7 10.4(5) 2_657 .
Eu1 O8 C28 C27 -169.3(4) 2_657 .
Eu1 O7 C28 O8 -10.8(5) 2_657 .
Eu1 O7 C28 C27 168.9(4) 2_657 .
C26 C27 C28 O8 -27.4(6) . .
C22 C27 C28 O8 156.0(4) . .
C26 C27 C28 O7 152.9(4) . .
C22 C27 C28 O7 -23.7(7) . .
C26 C27 C28 Eu1 -128.1(17) . 2_657
C22 C27 C28 Eu1 55(2) . 2_657
